data_7024844
loop_
_publ_author_name
'Hao, Erhong'
'Wang, Zhaoyun'
'Jiao, Lijuan'
'Wang, Shaowu'

_publ_section_title
;
 &quot;Click&quot; tetradentate ligands.
;
_journal_issue 10
_journal_name_full 'Dalton transactions (Cambridge, England : 2003)'
_journal_page_first 2660
_journal_page_last 2666
_journal_paper_doi 10.1039/b922043g
_journal_volume 39
_journal_year 2010
_chemical_formula_sum 'C22 H30 Cl2 N8 O10 Zn'
_chemical_formula_weight 702.81
_chemical_name_systematic
;
?
;
_space_group_IT_number 14
_symmetry_cell_setting monoclinic
_symmetry_space_group_name_Hall '-P 2ybc'
_symmetry_space_group_name_H-M 'P 1 21/c 1'
_atom_sites_solution_hydrogens geom
_atom_sites_solution_primary direct
_atom_sites_solution_secondary difmap
_audit_creation_method SHELXL-97
_cell_angle_alpha 90.00
_cell_angle_beta 113.0980(10)
_cell_angle_gamma 90.00
_cell_formula_units_Z 4
_cell_length_a 16.1160(12)
_cell_length_b 11.5326(8)
_cell_length_c 18.0774(13)
_cell_measurement_reflns_used 9985
_cell_measurement_temperature 298(2)
_cell_measurement_theta_max 27.37
_cell_measurement_theta_min 2.24
_cell_volume 3090.5(4)
_computing_cell_refinement 'Bruker SMART'
_computing_data_collection 'Bruker SMART'
_computing_data_reduction 'Bruker SAINT'
_computing_molecular_graphics 'Bruker SHELXTL'
_computing_publication_material 'Bruker SHELXTL'
_computing_structure_refinement 'SHELXL-97 (Sheldrick, 1997)'
_computing_structure_solution 'SHELXS-97 (Sheldrick, 1990)'
_diffrn_ambient_temperature 298(2)
_diffrn_measured_fraction_theta_full 1.000
_diffrn_measured_fraction_theta_max 1.000
_diffrn_measurement_device_type 'CCD area detector'
_diffrn_measurement_method 'phi and omega scans'
_diffrn_radiation_monochromator graphite
_diffrn_radiation_source 'fine-focus sealed tube'
_diffrn_radiation_type MoK\a
_diffrn_radiation_wavelength 0.71073
_diffrn_reflns_av_R_equivalents 0.0271
_diffrn_reflns_av_sigmaI/netI 0.0246
_diffrn_reflns_limit_h_max 19
_diffrn_reflns_limit_h_min -16
_diffrn_reflns_limit_k_max 13
_diffrn_reflns_limit_k_min -12
_diffrn_reflns_limit_l_max 21
_diffrn_reflns_limit_l_min -21
_diffrn_reflns_number 21604
_diffrn_reflns_theta_full 25.00
_diffrn_reflns_theta_max 25.00
_diffrn_reflns_theta_min 1.37
_exptl_absorpt_coefficient_mu 1.031
_exptl_absorpt_correction_T_max 0.8203
_exptl_absorpt_correction_T_min 0.6266
_exptl_absorpt_correction_type multi-scan
_exptl_absorpt_process_details sadabs
_exptl_crystal_colour colourless
_exptl_crystal_density_diffrn 1.510
_exptl_crystal_density_method 'not measured'
_exptl_crystal_description rectangular
_exptl_crystal_F_000 1448
_exptl_crystal_size_max 0.50
_exptl_crystal_size_mid 0.30
_exptl_crystal_size_min 0.20
_refine_diff_density_max 1.303
_refine_diff_density_min -0.459
_refine_diff_density_rms 0.066
_refine_ls_extinction_coef 0.009(2)
_refine_ls_extinction_method none
_refine_ls_goodness_of_fit_ref 1.087
_refine_ls_hydrogen_treatment mixed
_refine_ls_matrix_type full
_refine_ls_number_parameters 400
_refine_ls_number_reflns 5453
_refine_ls_number_restraints 61
_refine_ls_restrained_S_all 1.126
_refine_ls_R_factor_all 0.0545
_refine_ls_R_factor_gt 0.0442
_refine_ls_shift/su_max 0.023
_refine_ls_shift/su_mean 0.000
_refine_ls_structure_factor_coef Fsqd
_refine_ls_weighting_details 'calc w=1/[\s^2^(Fo^2^)+(0.0855P)^2^+1.7446P] where P=(Fo^2^+2Fc^2^)/3'
_refine_ls_weighting_scheme calc
_refine_ls_wR_factor_gt 0.1330
_refine_ls_wR_factor_ref 0.1426
_reflns_number_gt 4482
_reflns_number_total 5453
_reflns_threshold_expression >2sigma(I)
_cod_data_source_file b922043g.txt
_cod_data_source_block zn-1
_cod_depositor_comments
;
The following automatic conversions were performed:

'_symmetry_cell_setting' value 'Monoclinic' changed to 'monoclinic'
according to /home/saulius/struct/CIF-dictionaries/cif_core.dic
dictionary named 'cif_core.dic' version 2.4.2 from 2011-04-26.

Automatic conversion script
Id: cif_fix_values 1891 2012-01-12 08:04:46Z andrius 
;
_cod_original_sg_symbol_H-M 'P2(1)/c '
_cod_database_code 7024844

loop_
_symmetry_equiv_pos_as_xyz
'x, y, z'
'-x, y+1/2, -z+1/2'
'-x, -y, -z'
'x, -y-1/2, z-1/2'

loop_
_atom_site_label
_atom_site_type_symbol
_atom_site_fract_x
_atom_site_fract_y
_atom_site_fract_z
_atom_site_U_iso_or_equiv
_atom_site_adp_type
_atom_site_occupancy
_atom_site_symmetry_multiplicity
_atom_site_calc_flag
_atom_site_refinement_flags
Zn1 Zn 0.34637(2) 0.67898(3) 0.09886(2) 0.04134(16) Uani 1 1 d .
Cl1 Cl 0.45658(6) 0.23696(8) 0.12511(5) 0.0528(2) Uani 1 1 d .
C6 C 0.7188(2) 0.6341(3) 0.2227(2) 0.0494(8) Uani 1 1 d .
C19 C -0.1801(3) 0.7277(6) -0.0547(4) 0.0951(17) Uani 1 1 d .
H19 H -0.2333 0.7161 -0.0995 0.114 Uiso 1 1 calc R
C17 C -0.0220(2) 0.7100(4) 0.0083(2) 0.0546(9) Uani 1 1 d .
C5 C 0.7282(3) 0.5275(4) 0.2590(2) 0.0665(11) Uani 1 1 d .
H5 H 0.6787 0.4894 0.2619 0.080 Uiso 1 1 calc R
C22 C -0.0232(3) 0.7565(6) 0.0765(3) 0.0915(16) Uani 1 1 d .
H22 H 0.0299 0.7631 0.1222 0.110 Uiso 1 1 calc R
C18 C -0.1001(3) 0.6918(5) -0.0571(3) 0.0821(14) Uani 1 1 d .
H18 H -0.0991 0.6556 -0.1027 0.099 Uiso 1 1 calc R
C1 C 0.7911(3) 0.6897(4) 0.2162(3) 0.0758(13) Uani 1 1 d .
H1 H 0.7839 0.7612 0.1906 0.091 Uiso 1 1 calc R
C3 C 0.8864(3) 0.5333(5) 0.2869(3) 0.0839(14) Uani 1 1 d .
H3 H 0.9435 0.5003 0.3101 0.101 Uiso 1 1 calc R
C20 C -0.1833(3) 0.7794(4) 0.0110(4) 0.0788(14) Uani 1 1 d .
H20 H -0.2381 0.8044 0.0113 0.095 Uiso 1 1 calc R
C4 C 0.8138(3) 0.4781(5) 0.2912(3) 0.0840(14) Uani 1 1 d .
H4 H 0.8216 0.4061 0.3160 0.101 Uiso 1 1 calc R
C2 C 0.8749(3) 0.6368(5) 0.2487(4) 0.0898(15) Uani 1 1 d .
H2 H 0.9242 0.6730 0.2441 0.108 Uiso 1 1 calc R
C21 C -0.1047(4) 0.7945(6) 0.0775(4) 0.1020(19) Uani 1 1 d .
H21 H -0.1059 0.8302 0.1232 0.122 Uiso 1 1 calc R
N8 N 0.06195(19) 0.6744(3) 0.00578(18) 0.0520(7) Uani 1 1 d .
C16 C 0.0790(2) 0.6077(4) -0.0487(2) 0.0606(10) Uani 1 1 d .
H16 H 0.0373 0.5713 -0.0939 0.073 Uiso 1 1 calc R
C15 C 0.1701(2) 0.6059(3) -0.0226(2) 0.0517(8) Uani 1 1 d .
N6 N 0.20386(18) 0.6685(3) 0.04533(17) 0.0500(7) Uani 1 1 d .
N7 N 0.13878(19) 0.7127(3) 0.06314(17) 0.0518(7) Uani 1 1 d .
N3 N 0.48924(19) 0.6943(2) 0.14624(18) 0.0460(7) Uani 1 1 d .
N2 N 0.55783(18) 0.6228(2) 0.17502(16) 0.0460(6) Uani 1 1 d .
N1 N 0.63096(19) 0.6871(2) 0.18871(17) 0.0453(7) Uani 1 1 d .
C8 C 0.5184(2) 0.8028(3) 0.1411(2) 0.0498(8) Uani 1 1 d .
C7 C 0.6090(3) 0.7990(3) 0.1686(2) 0.0521(9) Uani 1 1 d .
H7 H 0.6481 0.8603 0.1729 0.063 Uiso 1 1 calc R
N4 N 0.3641(2) 0.8478(3) 0.05193(18) 0.0501(7) Uani 1 1 d .
C9 C 0.4499(3) 0.8977(3) 0.1099(3) 0.0624(10) Uani 1 1 d .
H9A H 0.4399 0.9339 0.1542 0.075 Uiso 1 1 calc R
H9B H 0.4717 0.9565 0.0835 0.075 Uiso 1 1 calc R
C11 C 0.3727(3) 0.8194(3) -0.0250(2) 0.0592(10) Uani 1 1 d .
H11A H 0.4334 0.7921 -0.0136 0.071 Uiso 1 1 calc R
H11B H 0.3629 0.8889 -0.0575 0.071 Uiso 1 1 calc R
C12 C 0.3059(3) 0.7278(4) -0.0715(2) 0.0594(10) Uani 1 1 d .
H12A H 0.2451 0.7562 -0.0849 0.071 Uiso 1 1 calc R
H12B H 0.3132 0.7116 -0.1213 0.071 Uiso 1 1 calc R
N5 N 0.31935(19) 0.6196(3) -0.02390(16) 0.0485(7) Uani 1 1 d .
O9 O 0.3317(2) 0.7488(3) 0.20167(16) 0.0576(7) Uani 1 1 d U
H9 H 0.3775 0.7357 0.2417 0.086 Uiso 1 1 calc R
O10 O 0.3512(2) 0.5098(2) 0.14334(19) 0.0644(7) Uani 1 1 d DU
H10 H 0.3985 0.4786 0.1473 0.097 Uiso 1 1 calc R
O1 O 0.53466(19) 0.1645(3) 0.15313(19) 0.0722(8) Uani 1 1 d U
O2 O 0.3898(2) 0.1918(3) 0.1486(2) 0.0897(11) Uani 1 1 d U
O3 O 0.4230(2) 0.2466(4) 0.04073(19) 0.1025(12) Uani 1 1 d U
O4 O 0.4852(3) 0.3477(3) 0.1623(3) 0.1133(14) Uani 1 1 d U
C13 C 0.3934(3) 0.5505(4) -0.0303(2) 0.0588(10) Uani 1 1 d .
H13A H 0.3780 0.5289 -0.0854 0.088 Uiso 1 1 calc R
H13B H 0.4026 0.4819 0.0020 0.088 Uiso 1 1 calc R
H13C H 0.4477 0.5958 -0.0118 0.088 Uiso 1 1 calc R
C10 C 0.2896(3) 0.9317(4) 0.0373(3) 0.0680(11) Uani 1 1 d .
H10A H 0.2808 0.9438 0.0863 0.102 Uiso 1 1 calc R
H10B H 0.2352 0.9016 -0.0031 0.102 Uiso 1 1 calc R
H10C H 0.3046 1.0040 0.0194 0.102 Uiso 1 1 calc R
C14 C 0.2354(2) 0.5495(4) -0.0520(2) 0.0607(10) Uani 1 1 d .
H14A H 0.2486 0.4712 -0.0311 0.073 Uiso 1 1 calc R
H14B H 0.2095 0.5456 -0.1103 0.073 Uiso 1 1 calc R
O8 O 0.8101(3) 0.3411(3) 0.7474(2) 0.1056(13) Uani 1 1 d U
O5 O 0.7743(3) 0.5191(4) 0.7860(3) 0.1202(15) Uani 1 1 d U
O6 O 0.7901(4) 0.5053(4) 0.6667(2) 0.1276(16) Uani 1 1 d U
O7 O 0.9145(3) 0.4933(5) 0.7866(3) 0.1377(18) Uani 1 1 d U
Cl2 Cl 0.82451(7) 0.46189(10) 0.74605(6) 0.0646(3) Uani 1 1 d .
H101 H 0.322(3) 0.484(5) 0.170(3) 0.099(18) Uiso 1 1 d D
H100 H 0.294(3) 0.731(5) 0.207(3) 0.073(18) Uiso 1 1 d .

loop_
_atom_site_aniso_label
_atom_site_aniso_U_11
_atom_site_aniso_U_22
_atom_site_aniso_U_33
_atom_site_aniso_U_23
_atom_site_aniso_U_13
_atom_site_aniso_U_12
Zn1 0.0327(2) 0.0497(3) 0.0426(2) -0.00168(15) 0.01576(17) 0.00362(15)
Cl1 0.0396(4) 0.0610(6) 0.0585(5) 0.0037(4) 0.0199(4) 0.0024(4)
C6 0.0371(18) 0.058(2) 0.0535(19) -0.0036(16) 0.0184(15) 0.0023(15)
C19 0.036(2) 0.125(5) 0.108(4) -0.013(4) 0.010(2) 0.005(3)
C17 0.0328(18) 0.063(2) 0.066(2) -0.0024(18) 0.0167(16) 0.0029(16)
C5 0.047(2) 0.081(3) 0.072(3) 0.021(2) 0.0244(19) 0.007(2)
C22 0.046(2) 0.135(5) 0.093(3) -0.024(3) 0.026(2) 0.004(3)
C18 0.040(2) 0.110(4) 0.081(3) -0.013(3) 0.008(2) 0.008(2)
C1 0.046(2) 0.070(3) 0.114(4) 0.011(2) 0.034(2) 0.002(2)
C3 0.046(2) 0.098(4) 0.100(3) 0.019(3) 0.019(2) 0.015(2)
C20 0.040(2) 0.077(3) 0.123(4) 0.014(3) 0.036(3) 0.013(2)
C4 0.057(3) 0.092(3) 0.098(3) 0.037(3) 0.025(2) 0.020(2)
C2 0.048(3) 0.096(4) 0.126(4) 0.000(3) 0.035(3) -0.009(3)
C21 0.059(3) 0.143(5) 0.115(4) -0.026(4) 0.046(3) 0.011(3)
N8 0.0294(14) 0.069(2) 0.0521(16) -0.0090(14) 0.0099(12) 0.0004(13)
C16 0.043(2) 0.079(3) 0.053(2) -0.0197(19) 0.0108(16) -0.0012(18)
C15 0.0425(19) 0.061(2) 0.0492(18) -0.0109(16) 0.0151(15) 0.0046(16)
N6 0.0312(14) 0.069(2) 0.0466(15) -0.0118(13) 0.0122(12) 0.0029(13)
N7 0.0317(14) 0.074(2) 0.0488(16) -0.0115(14) 0.0148(12) 0.0007(14)
N3 0.0366(15) 0.0457(16) 0.0559(17) -0.0026(12) 0.0184(13) 0.0004(12)
N2 0.0376(15) 0.0483(16) 0.0524(15) -0.0023(13) 0.0178(12) 0.0004(13)
N1 0.0351(15) 0.0521(17) 0.0502(15) -0.0045(12) 0.0184(12) -0.0016(12)
C8 0.0459(19) 0.047(2) 0.059(2) -0.0033(16) 0.0229(16) -0.0012(15)
C7 0.048(2) 0.046(2) 0.066(2) -0.0039(16) 0.0255(17) -0.0059(16)
N4 0.0449(16) 0.0459(16) 0.0624(18) 0.0036(13) 0.0241(14) 0.0113(13)
C9 0.056(2) 0.047(2) 0.086(3) -0.0034(19) 0.029(2) 0.0039(17)
C11 0.062(2) 0.063(2) 0.062(2) 0.0184(18) 0.034(2) 0.0162(19)
C12 0.060(2) 0.078(3) 0.0461(18) 0.0108(18) 0.0278(17) 0.021(2)
N5 0.0441(16) 0.0587(18) 0.0462(15) -0.0060(13) 0.0214(12) 0.0107(13)
O9 0.0401(15) 0.083(2) 0.0487(14) -0.0124(13) 0.0166(12) 0.0043(14)
O10 0.0615(17) 0.0573(16) 0.0851(19) 0.0129(14) 0.0402(16) 0.0079(13)
O1 0.0524(16) 0.0737(19) 0.084(2) -0.0054(15) 0.0194(14) 0.0131(14)
O2 0.0538(18) 0.141(3) 0.082(2) 0.0194(19) 0.0355(16) -0.0099(18)
O3 0.071(2) 0.173(4) 0.0625(18) 0.020(2) 0.0246(16) 0.006(2)
O4 0.087(3) 0.071(2) 0.161(4) -0.023(2) 0.025(2) 0.0066(19)
C13 0.052(2) 0.069(2) 0.062(2) -0.0064(18) 0.0295(18) 0.0158(19)
C10 0.057(2) 0.064(2) 0.083(3) 0.006(2) 0.028(2) 0.022(2)
C14 0.049(2) 0.074(3) 0.057(2) -0.0205(19) 0.0193(17) 0.0042(19)
O8 0.133(3) 0.079(2) 0.096(3) -0.0142(19) 0.036(2) -0.015(2)
O5 0.116(3) 0.129(3) 0.154(4) 0.007(3) 0.094(3) 0.012(3)
O6 0.182(4) 0.121(3) 0.075(2) 0.006(2) 0.045(3) -0.026(3)
O7 0.059(2) 0.162(4) 0.169(4) -0.058(3) 0.020(2) -0.024(2)
Cl2 0.0559(6) 0.0741(7) 0.0614(6) -0.0079(5) 0.0206(4) -0.0117(5)

loop_
_atom_type_symbol
_atom_type_description
_atom_type_scat_dispersion_real
_atom_type_scat_dispersion_imag
_atom_type_scat_source
C C 0.0033 0.0016 'International Tables Vol C Tables 4.2.6.8 and 6.1.1.4'
H H 0.0000 0.0000 'International Tables Vol C Tables 4.2.6.8 and 6.1.1.4'
N N 0.0061 0.0033 'International Tables Vol C Tables 4.2.6.8 and 6.1.1.4'
O O 0.0106 0.0060 'International Tables Vol C Tables 4.2.6.8 and 6.1.1.4'
Cl Cl 0.1484 0.1585 'International Tables Vol C Tables 4.2.6.8 and 6.1.1.4'
Zn Zn 0.2839 1.4301 'International Tables Vol C Tables 4.2.6.8 and 6.1.1.4'

loop_
_geom_angle_atom_site_label_1
_geom_angle_atom_site_label_2
_geom_angle_atom_site_label_3
_geom_angle
O10 Zn1 N6 89.58(12)
O10 Zn1 O9 91.00(13)
N6 Zn1 O9 87.05(11)
O10 Zn1 N3 92.93(11)
N6 Zn1 N3 176.59(12)
O9 Zn1 N3 95.20(11)
O10 Zn1 N4 170.00(11)
N6 Zn1 N4 99.02(12)
O9 Zn1 N4 94.49(13)
N3 Zn1 N4 78.28(11)
O10 Zn1 N5 93.43(12)
N6 Zn1 N5 76.75(11)
O9 Zn1 N5 163.16(11)
N3 Zn1 N5 100.77(11)
N4 Zn1 N5 83.69(11)
O2 Cl1 O3 110.1(2)
O2 Cl1 O1 110.4(2)
O3 Cl1 O1 109.9(2)
O2 Cl1 O4 109.4(3)
O3 Cl1 O4 110.7(3)
O1 Cl1 O4 106.2(2)
C5 C6 C1 121.3(4)
C5 C6 N1 119.3(3)
C1 C6 N1 119.3(4)
C20 C19 C18 121.6(5)
C20 C19 H19 119.2
C18 C19 H19 119.2
C22 C17 C18 121.0(4)
C22 C17 N8 119.7(4)
C18 C17 N8 119.3(4)
C6 C5 C4 118.1(4)
C6 C5 H5 120.9
C4 C5 H5 120.9
C17 C22 C21 119.2(5)
C17 C22 H22 120.4
C21 C22 H22 120.4
C17 C18 C19 119.0(5)
C17 C18 H18 120.5
C19 C18 H18 120.5
C6 C1 C2 118.5(5)
C6 C1 H1 120.8
C2 C1 H1 120.8
C2 C3 C4 119.5(4)
C2 C3 H3 120.3
C4 C3 H3 120.3
C19 C20 C21 119.0(4)
C19 C20 H20 120.5
C21 C20 H20 120.5
C3 C4 C5 121.2(5)
C3 C4 H4 119.4
C5 C4 H4 119.4
C3 C2 C1 121.3(5)
C3 C2 H2 119.4
C1 C2 H2 119.4
C20 C21 C22 120.0(5)
C20 C21 H21 120.0
C22 C21 H21 120.0
N7 N8 C16 111.0(3)
N7 N8 C17 118.6(3)
C16 N8 C17 130.4(3)
C15 C16 N8 104.8(3)
C15 C16 H16 127.6
N8 C16 H16 127.6
N6 C15 C16 107.8(3)
N6 C15 C14 118.0(3)
C16 C15 C14 134.2(3)
N7 N6 C15 110.9(3)
N7 N6 Zn1 133.8(2)
C15 N6 Zn1 115.3(2)
N6 N7 N8 105.5(3)
N2 N3 C8 110.3(3)
N2 N3 Zn1 135.9(2)
C8 N3 Zn1 113.5(2)
N3 N2 N1 105.7(3)
N2 N1 C7 111.3(3)
N2 N1 C6 119.6(3)
C7 N1 C6 129.1(3)
C7 C8 N3 107.5(3)
C7 C8 C9 134.0(3)
N3 C8 C9 118.5(3)
C8 C7 N1 105.2(3)
C8 C7 H7 127.4
N1 C7 H7 127.4
C10 N4 C11 110.1(3)
C10 N4 C9 109.7(3)
C11 N4 C9 110.0(3)
C10 N4 Zn1 115.5(3)
C11 N4 Zn1 103.9(2)
C9 N4 Zn1 107.4(2)
N4 C9 C8 109.0(3)
N4 C9 H9A 109.9
C8 C9 H9A 109.9
N4 C9 H9B 109.9
C8 C9 H9B 109.9
H9A C9 H9B 108.3
N4 C11 C12 111.6(3)
N4 C11 H11A 109.3
C12 C11 H11A 109.3
N4 C11 H11B 109.3
C12 C11 H11B 109.3
H11A C11 H11B 108.0
N5 C12 C11 110.9(3)
N5 C12 H12A 109.5
C11 C12 H12A 109.5
N5 C12 H12B 109.5
C11 C12 H12B 109.5
H12A C12 H12B 108.0
C13 N5 C12 110.3(3)
C13 N5 C14 109.6(3)
C12 N5 C14 110.7(3)
C13 N5 Zn1 113.7(2)
C12 N5 Zn1 104.4(2)
C14 N5 Zn1 108.0(2)
Zn1 O9 H9 109.5
Zn1 O9 H100 115(4)
H9 O9 H100 111.2
Zn1 O10 H10 109.5
Zn1 O10 H101 126(4)
H10 O10 H101 120.2
N5 C13 H13A 109.5
N5 C13 H13B 109.5
H13A C13 H13B 109.5
N5 C13 H13C 109.5
H13A C13 H13C 109.5
H13B C13 H13C 109.5
N4 C10 H10A 109.5
N4 C10 H10B 109.5
H10A C10 H10B 109.5
N4 C10 H10C 109.5
H10A C10 H10C 109.5
H10B C10 H10C 109.5
N5 C14 C15 108.3(3)
N5 C14 H14A 110.0
C15 C14 H14A 110.0
N5 C14 H14B 110.0
C15 C14 H14B 110.0
H14A C14 H14B 108.4
O7 Cl2 O8 113.0(3)
O7 Cl2 O6 110.8(3)
O8 Cl2 O6 111.4(3)
O7 Cl2 O5 107.0(3)
O8 Cl2 O5 108.4(3)
O6 Cl2 O5 105.9(3)

loop_
_geom_bond_atom_site_label_1
_geom_bond_atom_site_label_2
_geom_bond_distance
Zn1 O10 2.100(3)
Zn1 N6 2.117(3)
Zn1 O9 2.122(3)
Zn1 N3 2.126(3)
Zn1 N4 2.187(3)
Zn1 N5 2.197(3)
Cl1 O2 1.403(3)
Cl1 O3 1.409(3)
Cl1 O1 1.428(3)
Cl1 O4 1.432(4)
C6 C5 1.373(6)
C6 C1 1.375(6)
C6 N1 1.440(4)
C19 C20 1.349(8)
C19 C18 1.370(7)
C19 H19 0.9300
C17 C22 1.351(6)
C17 C18 1.364(6)
C17 N8 1.432(5)
C5 C4 1.392(6)
C5 H5 0.9300
C22 C21 1.392(7)
C22 H22 0.9300
C18 H18 0.9300
C1 C2 1.385(7)
C1 H1 0.9300
C3 C2 1.356(8)
C3 C4 1.359(7)
C3 H3 0.9300
C20 C21 1.374(7)
C20 H20 0.9300
C4 H4 0.9300
C2 H2 0.9300
C21 H21 0.9300
N8 N7 1.340(4)
N8 C16 1.360(5)
C16 C15 1.354(5)
C16 H16 0.9300
C15 N6 1.342(4)
C15 C14 1.501(5)
N6 N7 1.314(4)
N3 N2 1.312(4)
N3 C8 1.352(4)
N2 N1 1.331(4)
N1 C7 1.350(5)
C8 C7 1.346(5)
C8 C9 1.499(5)
C7 H7 0.9300
N4 C10 1.483(5)
N4 C11 1.487(5)
N4 C9 1.485(5)
C9 H9A 0.9700
C9 H9B 0.9700
C11 C12 1.507(6)
C11 H11A 0.9700
C11 H11B 0.9700
C12 N5 1.482(5)
C12 H12A 0.9700
C12 H12B 0.9700
N5 C13 1.477(4)
N5 C14 1.485(5)
O9 H9 0.8200
O9 H100 0.69(5)
O10 H10 0.8200
O10 H101 0.85(2)
C13 H13A 0.9600
C13 H13B 0.9600
C13 H13C 0.9600
C10 H10A 0.9600
C10 H10B 0.9600
C10 H10C 0.9600
C14 H14A 0.9700
C14 H14B 0.9700
O8 Cl2 1.414(4)
O5 Cl2 1.438(4)
O6 Cl2 1.411(4)
O7 Cl2 1.392(4)

loop_
_geom_torsion_atom_site_label_1
_geom_torsion_atom_site_label_2
_geom_torsion_atom_site_label_3
_geom_torsion_atom_site_label_4
_geom_torsion
C1 C6 C5 C4 1.7(7)
N1 C6 C5 C4 179.8(4)
C18 C17 C22 C21 -5.0(9)
N8 C17 C22 C21 177.8(5)
C22 C17 C18 C19 3.8(8)
N8 C17 C18 C19 -179.1(5)
C20 C19 C18 C17 -0.6(10)
C5 C6 C1 C2 -1.3(7)
N1 C6 C1 C2 -179.4(4)
C18 C19 C20 C21 -1.1(10)
C2 C3 C4 C5 -1.9(9)
C6 C5 C4 C3 -0.1(8)
C4 C3 C2 C1 2.4(9)
C6 C1 C2 C3 -0.8(9)
C19 C20 C21 C22 -0.1(10)
C17 C22 C21 C20 3.2(10)
C22 C17 N8 N7 -15.9(6)
C18 C17 N8 N7 166.9(4)
C22 C17 N8 C16 166.5(5)
C18 C17 N8 C16 -10.7(7)
N7 N8 C16 C15 0.1(5)
C17 N8 C16 C15 177.9(4)
N8 C16 C15 N6 0.8(5)
N8 C16 C15 C14 179.3(4)
C16 C15 N6 N7 -1.5(5)
C14 C15 N6 N7 179.7(3)
C16 C15 N6 Zn1 179.8(3)
C14 C15 N6 Zn1 1.0(5)
O10 Zn1 N6 N7 104.8(4)
O9 Zn1 N6 N7 13.8(4)
N3 Zn1 N6 N7 -117.7(18)
N4 Zn1 N6 N7 -80.3(4)
N5 Zn1 N6 N7 -161.5(4)
O10 Zn1 N6 C15 -76.9(3)
O9 Zn1 N6 C15 -167.9(3)
N3 Zn1 N6 C15 61(2)
N4 Zn1 N6 C15 98.0(3)
N5 Zn1 N6 C15 16.8(3)
C15 N6 N7 N8 1.5(4)
Zn1 N6 N7 N8 179.9(3)
C16 N8 N7 N6 -1.0(4)
C17 N8 N7 N6 -179.0(3)
O10 Zn1 N3 N2 14.8(3)
N6 Zn1 N3 N2 -122.6(18)
O9 Zn1 N3 N2 106.1(3)
N4 Zn1 N3 N2 -160.4(3)
N5 Zn1 N3 N2 -79.3(3)
O10 Zn1 N3 C8 -170.8(3)
N6 Zn1 N3 C8 52(2)
O9 Zn1 N3 C8 -79.5(3)
N4 Zn1 N3 C8 14.0(2)
N5 Zn1 N3 C8 95.2(3)
C8 N3 N2 N1 0.4(4)
Zn1 N3 N2 N1 175.0(2)
N3 N2 N1 C7 -0.1(4)
N3 N2 N1 C6 178.5(3)
C5 C6 N1 N2 -16.3(5)
C1 C6 N1 N2 161.9(4)
C5 C6 N1 C7 162.0(4)
C1 C6 N1 C7 -19.8(6)
N2 N3 C8 C7 -0.7(4)
Zn1 N3 C8 C7 -176.5(2)
N2 N3 C8 C9 -179.6(3)
Zn1 N3 C8 C9 4.5(4)
N3 C8 C7 N1 0.6(4)
C9 C8 C7 N1 179.3(4)
N2 N1 C7 C8 -0.3(4)
C6 N1 C7 C8 -178.8(3)
O10 Zn1 N4 C10 180(30)
N6 Zn1 N4 C10 30.4(3)
O9 Zn1 N4 C10 -57.3(3)
N3 Zn1 N4 C10 -151.7(3)
N5 Zn1 N4 C10 105.9(3)
O10 Zn1 N4 C11 58.8(8)
N6 Zn1 N4 C11 -90.3(2)
O9 Zn1 N4 C11 -178.0(2)
N3 Zn1 N4 C11 87.6(2)
N5 Zn1 N4 C11 -14.8(2)
O10 Zn1 N4 C9 -57.8(8)
N6 Zn1 N4 C9 153.1(2)
O9 Zn1 N4 C9 65.4(2)
N3 Zn1 N4 C9 -29.0(2)
N5 Zn1 N4 C9 -131.4(2)
C10 N4 C9 C8 164.8(3)
C11 N4 C9 C8 -73.9(4)
Zn1 N4 C9 C8 38.6(4)
C7 C8 C9 N4 151.3(4)
N3 C8 C9 N4 -30.1(5)
C10 N4 C11 C12 -82.1(4)
C9 N4 C11 C12 156.8(3)
Zn1 N4 C11 C12 42.1(3)
N4 C11 C12 N5 -59.4(4)
C11 C12 N5 C13 -81.9(4)
C11 C12 N5 C14 156.7(3)
C11 C12 N5 Zn1 40.7(3)
O10 Zn1 N5 C13 -63.7(3)
N6 Zn1 N5 C13 -152.5(3)
O9 Zn1 N5 C13 -168.7(4)
N3 Zn1 N5 C13 29.9(3)
N4 Zn1 N5 C13 106.7(3)
O10 Zn1 N5 C12 176.0(2)
N6 Zn1 N5 C12 87.3(2)
O9 Zn1 N5 C12 71.0(5)
N3 Zn1 N5 C12 -90.3(2)
N4 Zn1 N5 C12 -13.6(2)
O10 Zn1 N5 C14 58.1(2)
N6 Zn1 N5 C14 -30.6(2)
O9 Zn1 N5 C14 -46.8(5)
N3 Zn1 N5 C14 151.8(2)
N4 Zn1 N5 C14 -131.5(2)
C13 N5 C14 C15 163.3(3)
C12 N5 C14 C15 -74.8(4)
Zn1 N5 C14 C15 39.0(3)
N6 C15 C14 N5 -27.9(5)
C16 C15 C14 N5 153.7(5)
